data_4508100
loop_
_publ_author_name
'Bhattacharya, Suman'
'Saha, Binoy K.'

_publ_section_title
;
 Interaction Dependence and Similarity in Thermal Expansion of a Dimorphic
 1D Hydrogen-Bonded Organic Complex
;
_journal_issue 8
_journal_name_full 'Crystal Growth &amp; Design'
_journal_page_first 3299
_journal_paper_doi 10.1021/cg4009174
_journal_volume 13
_journal_year 2013
_chemical_formula_moiety 'C8 H8 O8, 2(C12 H10 N2)'
_chemical_formula_sum 'C32 H28 N4 O8'
_chemical_formula_weight 596.58
_chemical_name_common CBTA.BPE-Form-II
_chemical_name_systematic
;
cyclobutane-1,2,3,4-tetracarboxylic acid,
(E)-1,2-di(pyridin-4-yl)ethene complex polymorph II
;
_space_group_crystal_system triclinic
_space_group_IT_number 2
_space_group_name_Hall '-P 1'
_space_group_name_H-M_alt 'P -1'
_symmetry_space_group_name_Hall '-P 1'
_symmetry_space_group_name_H-M 'P -1'
_atom_sites_solution_hydrogens geom
_atom_sites_solution_primary direct
_atom_sites_solution_secondary difmap
_audit_creation_date 2013-04-18
_audit_creation_method
;
  Olex2 1.2
  (compiled Apr  9 2013 14:06:00, GUI svn.r4458)
;
_cell_angle_alpha 74.321(5)
_cell_angle_beta 89.680(4)
_cell_angle_gamma 71.924(4)
_cell_formula_units_Z 2
_cell_length_a 7.4344(3)
_cell_length_b 11.3195(6)
_cell_length_c 18.0616(10)
_cell_measurement_reflns_used 3555
_cell_measurement_temperature 228(2)
_cell_measurement_theta_max 29.0338
_cell_measurement_theta_min 4.1968
_cell_volume 1386.07(13)
_computing_cell_refinement
;
CrysAlisPro, Agilent Technologies,
Version 1.171.36.21 (release 14-08-2012 CrysAlis171 .NET)
(compiled Sep 14 2012,17:21:16)
;
_computing_data_collection
;
CrysAlisPro, Agilent Technologies,
Version 1.171.36.21 (release 14-08-2012 CrysAlis171 .NET)
(compiled Sep 14 2012,17:21:16)
;
_computing_data_reduction
;
CrysAlisPro, Agilent Technologies,
Version 1.171.36.21 (release 14-08-2012 CrysAlis171 .NET)
(compiled Sep 14 2012,17:21:16)
;
_computing_molecular_graphics
;
O. V. Dolomanov, L. J. Bourhis, R. J. Gildea, J. A. K. Howard and H. Puschmann,
OLEX2: a complete structure solution, refinement and analysis program.
J. Appl. Cryst. (2009). 42, 339-341.
;
_computing_publication_material
;
O. V. Dolomanov, L. J. Bourhis, R. J. Gildea, J. A. K. Howard and H. Puschmann,
OLEX2: a complete structure solution, refinement and analysis program.
J. Appl. Cryst. (2009). 42, 339-341.
;
_computing_structure_refinement
;
SHELXL, G.M. Sheldrick, Acta Cryst.
(2008). A64, 112-122
;
_computing_structure_solution
;
SHELXS, G.M. Sheldrick, Acta Cryst.
(2008). A64, 112-122
;
_diffrn_ambient_temperature 228(2)
_diffrn_detector_area_resol_mean 15.9821
_diffrn_measured_fraction_theta_full 0.9882
_diffrn_measured_fraction_theta_max 0.9208
_diffrn_measurement_details
;
  1 omega  -22.00   24.00   1.0000    5.0000
omega____ theta____ kappa____ phi______ frames
    -      -17.4178  -99.0000   30.0000 46

  2 omega  -73.00   49.00   1.0000    5.0000
omega____ theta____ kappa____ phi______ frames
    -      -17.4178    0.0000  -30.0000 122

  3 omega  -77.00  -31.00   1.0000    5.0000
omega____ theta____ kappa____ phi______ frames
    -      -17.4178  128.0000 -179.0000 46

  4 omega  -80.00  -16.00   1.0000    5.0000
omega____ theta____ kappa____ phi______ frames
    -      -17.4178  -77.0000    0.0000 64

  5 omega  -42.00   47.00   1.0000    5.0000
omega____ theta____ kappa____ phi______ frames
    -      -17.4178   37.0000 -180.0000 89

  6 omega  -86.00  -41.00   1.0000    5.0000
omega____ theta____ kappa____ phi______ frames
    -      -17.4178  -57.0000 -120.0000 45

  7 omega  -38.00   51.00   1.0000    5.0000
omega____ theta____ kappa____ phi______ frames
    -      -17.4178   57.0000   30.0000 89
;
_diffrn_measurement_device_type 'Xcalibur, Eos'
_diffrn_measurement_method '\w scans'
_diffrn_orient_matrix_UB_11 0.0229828000
_diffrn_orient_matrix_UB_12 -0.0553088000
_diffrn_orient_matrix_UB_13 0.0325839000
_diffrn_orient_matrix_UB_21 -0.0232805000
_diffrn_orient_matrix_UB_22 0.0407722000
_diffrn_orient_matrix_UB_23 0.0247131000
_diffrn_orient_matrix_UB_31 -0.0952705000
_diffrn_orient_matrix_UB_32 -0.0000062000
_diffrn_orient_matrix_UB_33 -0.0018800000
_diffrn_radiation_monochromator graphite
_diffrn_radiation_type 'Mo K\a'
_diffrn_radiation_wavelength 0.7107
_diffrn_reflns_av_R_equivalents 0.0236
_diffrn_reflns_av_unetI/netI 0.0350
_diffrn_reflns_limit_h_max 9
_diffrn_reflns_limit_h_min -9
_diffrn_reflns_limit_k_max 14
_diffrn_reflns_limit_k_min -15
_diffrn_reflns_limit_l_max 22
_diffrn_reflns_limit_l_min -22
_diffrn_reflns_number 13705
_diffrn_reflns_theta_full 25.00
_diffrn_reflns_theta_max 29.10
_diffrn_reflns_theta_min 4.21
_diffrn_source 'Enhance (Mo) X-ray Source'
_exptl_absorpt_coefficient_mu 0.104
_exptl_absorpt_correction_T_max 1.00000
_exptl_absorpt_correction_T_min 0.98261
_exptl_absorpt_correction_type multi-scan
_exptl_absorpt_process_details
;
CrysAlisPro, Agilent Technologies,
Version 1.171.36.21 (release 14-08-2012 CrysAlis171 .NET)
(compiled Sep 14 2012,17:21:16)
Empirical absorption correction using spherical harmonics,
 implemented in SCALE3 ABSPACK scaling algorithm.
;
_exptl_crystal_colour colourless
_exptl_crystal_colour_primary colourless
_exptl_crystal_density_diffrn 1.429
_exptl_crystal_density_method 'not measured'
_exptl_crystal_description block
_exptl_crystal_F_000 624
_exptl_crystal_size_max 0.46
_exptl_crystal_size_mid 0.42
_exptl_crystal_size_min 0.18
_refine_diff_density_max 0.943
_refine_diff_density_min -0.605
_refine_diff_density_rms 0.056
_refine_ls_extinction_method none
_refine_ls_goodness_of_fit_ref 1.034
_refine_ls_hydrogen_treatment mixed
_refine_ls_matrix_type full
_refine_ls_number_parameters 432
_refine_ls_number_reflns 6354
_refine_ls_number_restraints 4
_refine_ls_restrained_S_all 1.034
_refine_ls_R_factor_all 0.1063
_refine_ls_R_factor_gt 0.0777
_refine_ls_shift/su_max 0.000
_refine_ls_shift/su_mean 0.000
_refine_ls_structure_factor_coef Fsqd
_refine_ls_weighting_details 'calc w=1/[\s^2^(Fo^2^)+(0.0755P)^2^+1.7531P] where P=(Fo^2^+2Fc^2^)/3'
_refine_ls_weighting_scheme calc
_refine_ls_wR_factor_gt 0.1872
_refine_ls_wR_factor_ref 0.2101
_reflns_number_gt 4587
_reflns_number_total 6354
_reflns_threshold_expression >2sigma(I)
_cod_data_source_file cg4009174_si_002.cif
_cod_data_source_block P1-228
_cod_original_cell_volume 1386.07(12)
_cod_database_code 4508100

loop_
_space_group_symop_id
_space_group_symop_operation_xyz
1 'x, y, z'
2 '-x, -y, -z'

loop_
_atom_site_label
_atom_site_type_symbol
_atom_site_fract_x
_atom_site_fract_y
_atom_site_fract_z
_atom_site_U_iso_or_equiv
_atom_site_adp_type
_atom_site_occupancy
_atom_site_symmetry_multiplicity
_atom_site_calc_flag
_atom_site_refinement_flags
_atom_site_disorder_assembly
_atom_site_disorder_group
O2 O 0.7294(3) 0.68698(19) 0.07119(11) 0.0444(5) Uani 1 1 d . . .
O3 O 1.0181(3) 0.27669(19) 0.16996(10) 0.0435(5) Uani 1 1 d D . .
N1 N 0.5115(3) 0.5606(2) 0.22567(12) 0.0349(5) Uani 1 1 d . . .
O4 O 1.1192(3) 0.4475(2) 0.15727(10) 0.0442(5) Uani 1 1 d . . .
O1 O 0.6310(3) 0.5133(2) 0.09868(12) 0.0468(5) Uani 1 1 d D . .
N2 N 0.0359(3) 0.7071(2) 0.68685(12) 0.0380(5) Uani 1 1 d . . .
C16 C 0.1602(3) 0.6419(2) 0.55199(13) 0.0311(5) Uani 1 1 d . . .
C2 C 0.8472(4) 0.5226(2) 0.00506(13) 0.0305(5) Uani 1 1 d . . .
H2 H 0.7675 0.4988 -0.0284 0.037 Uiso 1 1 calc R . .
C10 C 0.3815(4) 0.5080(3) 0.34658(15) 0.0360(6) Uani 1 1 d . . .
H10 H 0.3371 0.4491 0.3830 0.043 Uiso 1 1 calc R . .
C11 C 0.3834(3) 0.6234(2) 0.36023(13) 0.0300(5) Uani 1 1 d . . .
C3 C 1.0296(4) 0.4040(2) 0.04298(13) 0.0309(5) Uani 1 1 d . . .
H3A H 1.0336 0.3252 0.0282 0.037 Uiso 1 1 calc R . .
C9 C 0.4453(4) 0.4813(3) 0.27906(15) 0.0381(6) Uani 1 1 d . . .
H9 H 0.4418 0.4037 0.2704 0.046 Uiso 1 1 calc R . .
C1 C 0.7298(4) 0.5854(2) 0.06138(13) 0.0320(5) Uani 1 1 d . . .
C4 C 1.0633(4) 0.3779(2) 0.12939(13) 0.0318(5) Uani 1 1 d . . .
C14 C 0.3094(4) 0.6650(3) 0.42771(14) 0.0349(6) Uani 1 1 d . . .
H14 H 0.3166 0.7449 0.4311 0.042 Uiso 1 1 calc R . .
C12 C 0.4569(4) 0.7041(3) 0.30458(14) 0.0348(6) Uani 1 1 d . . .
H12 H 0.4638 0.7819 0.3117 0.042 Uiso 1 1 calc R . .
C15 C 0.2333(4) 0.6000(3) 0.48421(14) 0.0353(6) Uani 1 1 d . . .
H15 H 0.2253 0.5203 0.4808 0.042 Uiso 1 1 calc R . .
C13 C 0.5192(4) 0.6691(3) 0.23936(14) 0.0359(6) Uani 1 1 d . . .
H13 H 0.5695 0.7241 0.2028 0.043 Uiso 1 1 calc R . .
C19 C 0.0966(4) 0.7858(3) 0.63159(16) 0.0440(7) Uani 1 1 d . . .
H19 H 0.0995 0.8643 0.6390 0.053 Uiso 1 1 calc R . .
C18 C 0.0336(4) 0.5967(3) 0.67476(15) 0.0434(7) Uani 1 1 d . . .
H18 H -0.0116 0.5405 0.7128 0.052 Uiso 1 1 calc R . .
C17 C 0.0940(4) 0.5602(3) 0.60947(15) 0.0403(6) Uani 1 1 d . . .
H17 H 0.0905 0.4808 0.6039 0.048 Uiso 1 1 calc R . .
C20 C 0.1561(4) 0.7585(3) 0.56341(15) 0.0414(6) Uani 1 1 d . . .
H20 H 0.1934 0.8190 0.5252 0.050 Uiso 1 1 calc R . .
C32 C 0.3638(5) 0.7745(3) -0.07628(19) 0.0527(8) Uani 1 1 d . A .
H32 H 0.3297 0.7025 -0.0488 0.063 Uiso 1 1 calc R . .
C28 C 0.3355(4) 0.8787(3) -0.04732(15) 0.0406(6) Uani 1 1 d . . .
N4 N 0.4943(4) 0.8701(5) -0.18565(17) 0.0798(12) Uani 1 1 d . A .
N3 N -0.0580(4) 0.8684(3) 0.28292(16) 0.0615(8) Uani 1 1 d . A .
C22 C 0.0290(4) 0.7546(3) 0.1874(2) 0.0532(8) Uani 1 1 d . A .
H22 H 0.0353 0.6819 0.1706 0.064 Uiso 1 1 calc R . .
C23 C 0.0943(4) 0.8524(3) 0.14384(16) 0.0424(7) Uani 1 1 d . . .
C26A C 0.1788(6) 0.8226(5) 0.0735(2) 0.0355(13) Uani 0.700(12) 1 d P A 1
H26A H 0.1854 0.7434 0.0645 0.043 Uiso 0.700(12) 1 calc PR A 1
C21 C -0.0466(5) 0.7678(4) 0.2575(2) 0.0634(10) Uani 1 1 d . . .
H21 H -0.0907 0.7021 0.2874 0.076 Uiso 1 1 calc R A .
C24 C 0.0753(4) 0.9561(3) 0.1728(2) 0.0496(7) Uani 1 1 d . A .
H24 H 0.1151 1.0253 0.1449 0.060 Uiso 1 1 calc R . .
C25 C 0.0014(5) 0.9594(4) 0.2397(2) 0.0576(9) Uani 1 1 d . . .
H25 H -0.0087 1.0321 0.2572 0.069 Uiso 1 1 calc R A .
C29 C 0.3902(5) 0.9806(3) -0.0902(2) 0.0555(8) Uani 1 1 d . A .
H29 H 0.3736 1.0545 -0.0732 0.067 Uiso 1 1 calc R . .
C31 C 0.4404(6) 0.7756(4) -0.1442(2) 0.0680(11) Uani 1 1 d . . .
H31 H 0.4559 0.7034 -0.1628 0.082 Uiso 1 1 calc R A .
C27A C 0.2457(6) 0.9059(5) 0.0228(3) 0.0364(13) Uani 0.700(12) 1 d P A 1
H27A H 0.2353 0.9855 0.0319 0.044 Uiso 0.700(12) 1 calc PR A 1
C30 C 0.4700(5) 0.9723(5) -0.1589(3) 0.0798(15) Uani 1 1 d . . .
H30 H 0.5086 1.0415 -0.1877 0.096 Uiso 1 1 calc R A .
O6 O 0.7955(4) 0.9240(3) 0.41171(16) 0.0762(8) Uani 1 1 d D . .
C7 C 0.3908(4) 1.0239(3) 0.45361(15) 0.0372(6) Uani 1 1 d . . .
H7 H 0.2673 1.0102 0.4652 0.045 Uiso 1 1 calc R . .
C6 C 0.5595(4) 0.9001(3) 0.49555(15) 0.0410(6) Uani 1 1 d . . .
H6A H 0.5110 0.8317 0.5266 0.049 Uiso 1 1 calc R . .
O5 O 0.7309(4) 0.7408(3) 0.4365(2) 0.0965(11) Uani 1 1 d . . .
O8 O 0.4366(4) 1.1753(4) 0.33888(17) 0.0934(11) Uani 1 1 d D . .
C5 C 0.7071(5) 0.8464(4) 0.44592(19) 0.0630(10) Uani 1 1 d . . .
O7 O 0.3648(5) 1.0059(3) 0.32889(16) 0.1034(12) Uani 1 1 d . . .
C8 C 0.3994(5) 1.0736(5) 0.36757(17) 0.0711(13) Uani 1 1 d . . .
C26B C 0.1857(13) 0.9047(13) 0.0694(6) 0.040(3) Uani 0.300(12) 1 d P A 2
H26B H 0.1904 0.9899 0.0557 0.048 Uiso 0.300(12) 1 calc PR A 2
C27B C 0.2547(14) 0.8289(14) 0.0273(6) 0.040(3) Uani 0.300(12) 1 d P A 2
H27B H 0.2549 0.7427 0.0429 0.048 Uiso 0.300(12) 1 calc PR A 2
H6 H 0.861(6) 0.898(4) 0.377(2) 0.104(17) Uiso 1 1 d D . .
H1 H 0.588(6) 0.538(4) 0.1384(19) 0.099(15) Uiso 1 1 d D . .
H3 H 1.018(6) 0.279(4) 0.2166(13) 0.079(13) Uiso 1 1 d D . .
H8 H 0.465(9) 1.188(6) 0.2923(16) 0.15(3) Uiso 1 1 d D . .

loop_
_atom_site_aniso_label
_atom_site_aniso_U_11
_atom_site_aniso_U_22
_atom_site_aniso_U_33
_atom_site_aniso_U_23
_atom_site_aniso_U_13
_atom_site_aniso_U_12
O2 0.0550(12) 0.0426(11) 0.0441(11) -0.0238(9) 0.0203(9) -0.0176(9)
O3 0.0702(14) 0.0388(10) 0.0255(9) -0.0077(8) 0.0131(9) -0.0243(10)
N1 0.0378(12) 0.0377(12) 0.0301(10) -0.0141(9) 0.0123(9) -0.0095(9)
O4 0.0668(13) 0.0508(12) 0.0264(9) -0.0151(8) 0.0113(8) -0.0312(10)
O1 0.0640(13) 0.0497(12) 0.0408(11) -0.0244(9) 0.0330(10) -0.0283(10)
N2 0.0427(13) 0.0434(13) 0.0282(10) -0.0133(9) 0.0099(9) -0.0115(10)
C16 0.0312(12) 0.0361(13) 0.0261(11) -0.0104(10) 0.0061(9) -0.0096(10)
C2 0.0392(13) 0.0350(13) 0.0228(11) -0.0141(9) 0.0115(9) -0.0145(11)
C10 0.0420(14) 0.0361(13) 0.0317(12) -0.0102(10) 0.0128(10) -0.0144(11)
C11 0.0291(12) 0.0350(13) 0.0255(11) -0.0111(10) 0.0048(9) -0.0075(10)
C3 0.0419(14) 0.0298(12) 0.0243(11) -0.0114(9) 0.0113(10) -0.0128(10)
C9 0.0483(15) 0.0338(13) 0.0372(13) -0.0165(11) 0.0143(11) -0.0147(12)
C1 0.0359(13) 0.0362(13) 0.0249(11) -0.0129(10) 0.0079(9) -0.0092(11)
C4 0.0389(13) 0.0316(12) 0.0252(11) -0.0103(10) 0.0096(9) -0.0101(10)
C14 0.0420(14) 0.0360(13) 0.0304(12) -0.0145(10) 0.0102(10) -0.0134(11)
C12 0.0423(14) 0.0346(13) 0.0320(12) -0.0122(10) 0.0088(10) -0.0162(11)
C15 0.0422(14) 0.0377(14) 0.0300(12) -0.0138(10) 0.0092(10) -0.0148(11)
C13 0.0378(14) 0.0394(14) 0.0308(12) -0.0093(10) 0.0109(10) -0.0136(11)
C19 0.0586(18) 0.0399(15) 0.0396(14) -0.0176(12) 0.0179(13) -0.0191(13)
C18 0.0564(17) 0.0504(17) 0.0306(13) -0.0134(12) 0.0167(12) -0.0258(14)
C17 0.0564(17) 0.0400(14) 0.0321(13) -0.0132(11) 0.0132(12) -0.0236(13)
C20 0.0541(17) 0.0405(15) 0.0348(13) -0.0121(11) 0.0202(12) -0.0214(13)
C32 0.066(2) 0.0395(16) 0.0501(17) -0.0033(13) -0.0062(15) -0.0206(15)
C28 0.0314(13) 0.0562(17) 0.0336(13) -0.0117(12) -0.0014(10) -0.0138(12)
N4 0.0509(18) 0.116(3) 0.0383(15) -0.0023(18) 0.0081(13) 0.0047(19)
N3 0.0429(15) 0.082(2) 0.0451(15) -0.0207(15) 0.0036(12) 0.0019(15)
C22 0.0447(17) 0.0363(15) 0.079(2) -0.0260(15) -0.0144(16) -0.0051(13)
C23 0.0307(13) 0.0569(18) 0.0351(13) -0.0163(13) 0.0000(10) -0.0049(12)
C26A 0.040(2) 0.032(3) 0.036(2) -0.0132(17) 0.0020(17) -0.0092(17)
C21 0.0395(17) 0.057(2) 0.072(2) 0.0192(18) -0.0032(16) -0.0180(15)
C24 0.0414(16) 0.0382(15) 0.068(2) -0.0110(14) -0.0019(14) -0.0138(13)
C25 0.0481(18) 0.062(2) 0.067(2) -0.0403(18) 0.0005(16) -0.0046(16)
C29 0.0462(18) 0.0416(17) 0.077(2) -0.0115(16) -0.0131(16) -0.0166(14)
C31 0.074(2) 0.064(2) 0.052(2) -0.0268(18) -0.0036(18) 0.0066(19)
C27A 0.039(2) 0.032(3) 0.040(3) -0.014(2) 0.0011(18) -0.0105(19)
C30 0.0434(19) 0.082(3) 0.080(3) 0.042(2) -0.0096(18) -0.028(2)
O6 0.087(2) 0.0583(16) 0.0614(16) -0.0158(13) 0.0313(15) 0.0065(14)
C7 0.0404(14) 0.0386(14) 0.0337(13) -0.0135(11) 0.0092(11) -0.0114(11)
C6 0.0548(17) 0.0310(13) 0.0355(13) -0.0113(11) 0.0054(12) -0.0100(12)
O5 0.0616(17) 0.102(2) 0.140(3) -0.094(2) -0.0025(17) 0.0050(15)
O8 0.0738(19) 0.115(3) 0.0526(16) 0.0284(17) 0.0066(14) -0.0208(18)
C5 0.056(2) 0.075(2) 0.0376(16) -0.0266(17) -0.0046(14) 0.0163(18)
O7 0.110(2) 0.113(3) 0.0599(17) -0.0540(18) -0.0251(16) 0.027(2)
C8 0.0463(18) 0.102(3) 0.0256(14) -0.0121(18) 0.0002(13) 0.0257(19)
C26B 0.036(5) 0.046(7) 0.040(6) -0.013(5) 0.003(4) -0.013(4)
C27B 0.039(5) 0.043(7) 0.037(6) -0.010(5) 0.003(4) -0.015(5)

loop_
_atom_type_symbol
_atom_type_description
_atom_type_scat_dispersion_real
_atom_type_scat_dispersion_imag
_atom_type_scat_source
C C 0.0033 0.0016 'International Tables Vol C Tables 4.2.6.8 and 6.1.1.4'
H H 0.0000 0.0000 'International Tables Vol C Tables 4.2.6.8 and 6.1.1.4'
N N 0.0061 0.0033 'International Tables Vol C Tables 4.2.6.8 and 6.1.1.4'
O O 0.0106 0.0060 'International Tables Vol C Tables 4.2.6.8 and 6.1.1.4'

loop_
_geom_angle_atom_site_label_1
_geom_angle_atom_site_label_2
_geom_angle_atom_site_label_3
_geom_angle
_geom_angle_site_symmetry_1
_geom_angle_site_symmetry_3
C4 O3 H3 107(3) . .
C9 N1 C13 118.0(2) . .
C1 O1 H1 110(3) . .
C19 N2 C18 116.9(2) . .
C17 C16 C15 119.4(2) . .
C20 C16 C15 123.8(2) . .
C20 C16 C17 116.8(2) . .
C3 C2 H2 111.0 2_765 .
C3 C2 H2 111.0 . .
C3 C2 C3 90.82(18) 2_765 .
C1 C2 H2 111.0 . .
C1 C2 C3 115.01(19) . .
C1 C2 C3 116.6(2) . 2_765
C11 C10 H10 120.3 . .
C9 C10 H10 120.3 . .
C9 C10 C11 119.4(2) . .
C10 C11 C14 124.1(2) . .
C12 C11 C10 117.0(2) . .
C12 C11 C14 119.0(2) . .
C2 C3 C2 89.18(18) 2_765 .
C2 C3 H3A 112.5 2_765 .
C2 C3 H3A 112.5 . .
C4 C3 C2 114.5(2) . 2_765
C4 C3 C2 113.89(19) . .
C4 C3 H3A 112.5 . .
N1 C9 C10 122.9(2) . .
N1 C9 H9 118.6 . .
C10 C9 H9 118.6 . .
O2 C1 O1 124.9(2) . .
O2 C1 C2 124.5(2) . .
O1 C1 C2 110.6(2) . .
O3 C4 C3 113.4(2) . .
O4 C4 O3 124.3(2) . .
O4 C4 C3 122.2(2) . .
C11 C14 H14 117.2 . .
C15 C14 C11 125.7(2) . .
C15 C14 H14 117.2 . .
C11 C12 H12 120.2 . .
C13 C12 C11 119.7(2) . .
C13 C12 H12 120.2 . .
C16 C15 H15 117.3 . .
C14 C15 C16 125.5(2) . .
C14 C15 H15 117.3 . .
N1 C13 C12 123.0(2) . .
N1 C13 H13 118.5 . .
C12 C13 H13 118.5 . .
N2 C19 H19 118.3 . .
N2 C19 C20 123.5(3) . .
C20 C19 H19 118.3 . .
N2 C18 H18 118.2 . .
N2 C18 C17 123.6(2) . .
C17 C18 H18 118.2 . .
C16 C17 H17 120.3 . .
C18 C17 C16 119.5(2) . .
C18 C17 H17 120.3 . .
C16 C20 C19 119.7(2) . .
C16 C20 H20 120.2 . .
C19 C20 H20 120.2 . .
C28 C32 H32 120.0 . .
C31 C32 H32 120.0 . .
C31 C32 C28 120.0(3) . .
C32 C28 C29 117.1(3) . .
C32 C28 C27A 131.1(3) . .
C32 C28 C27B 99.1(6) . .
C29 C28 C27A 111.8(3) . .
C29 C28 C27B 143.7(6) . .
C27A C28 C27B 32.2(5) . .
C31 N4 C30 117.3(3) . .
C25 N3 C21 117.5(3) . .
C23 C22 H22 121.0 . .
C23 C22 C21 118.1(3) . .
C21 C22 H22 121.0 . .
C22 C23 C26A 112.2(3) . .
C22 C23 C26B 147.6(6) . .
C24 C23 C22 116.5(3) . .
C24 C23 C26A 131.3(3) . .
C24 C23 C26B 95.9(5) . .
C23 C26A H26A 119.2 . .
C27A C26A C23 121.6(5) . .
C27A C26A H26A 119.2 . .
N3 C21 C22 122.7(3) . .
N3 C21 H21 118.7 . .
C22 C21 H21 118.7 . .
C23 C24 H24 119.6 . .
C25 C24 C23 120.8(3) . .
C25 C24 H24 119.6 . .
N3 C25 C24 124.5(3) . .
N3 C25 H25 117.8 . .
C24 C25 H25 117.8 . .
C28 C29 H29 120.6 . .
C28 C29 C30 118.8(3) . .
C30 C29 H29 120.6 . .
C32 C31 H31 117.9 . .
N4 C31 C32 124.3(4) . .
N4 C31 H31 117.9 . .
C28 C27A H27A 118.3 . .
C26A C27A C28 123.4(5) . .
C26A C27A H27A 118.3 . .
N4 C30 C29 122.6(3) . .
N4 C30 H30 118.7 . .
C29 C30 H30 118.7 . .
C5 O6 H6 112(3) . .
C6 C7 H7 110.8 2_676 .
C6 C7 H7 110.8 . .
C6 C7 C6 90.8(2) 2_676 .
C8 C7 H7 110.8 . .
C8 C7 C6 115.0(2) . .
C8 C7 C6 117.3(3) . 2_676
C7 C6 C7 89.2(2) 2_676 .
C7 C6 H6A 110.6 . .
C7 C6 H6A 110.6 2_676 .
C5 C6 C7 116.5(2) . .
C5 C6 C7 117.8(3) . 2_676
C5 C6 H6A 110.6 . .
C8 O8 H8 116(5) . .
O6 C5 C6 114.5(3) . .
O5 C5 O6 123.8(3) . .
O5 C5 C6 121.5(4) . .
O8 C8 C7 121.3(4) . .
O8 C8 O7 123.7(3) . .
O7 C8 C7 115.0(4) . .
C23 C26B H26B 120.7 . .
C27B C26B C23 118.6(12) . .
C27B C26B H26B 120.7 . .
C28 C27B H27B 120.0 . .
C26B C27B C28 119.9(13) . .
C26B C27B H27B 120.0 . .

loop_
_geom_bond_atom_site_label_1
_geom_bond_atom_site_label_2
_geom_bond_distance
_geom_bond_site_symmetry_2
O2 C1 1.209(3) .
O3 C4 1.321(3) .
O3 H3 0.851(19) .
N1 C9 1.334(3) .
N1 C13 1.335(3) .
O4 C4 1.211(3) .
O1 C1 1.315(3) .
O1 H1 0.865(19) .
N2 C19 1.326(3) .
N2 C18 1.331(4) .
C16 C15 1.472(3) .
C16 C17 1.390(3) .
C16 C20 1.381(4) .
C2 H2 0.9900 .
C2 C3 1.579(4) .
C2 C3 1.535(3) 2_765
C2 C1 1.516(3) .
C10 H10 0.9400 .
C10 C11 1.397(4) .
C10 C9 1.381(3) .
C11 C14 1.467(3) .
C11 C12 1.397(3) .
C3 C2 1.535(3) 2_765
C3 H3A 0.9900 .
C3 C4 1.515(3) .
C9 H9 0.9400 .
C14 H14 0.9400 .
C14 C15 1.322(3) .
C12 H12 0.9400 .
C12 C13 1.375(3) .
C15 H15 0.9400 .
C13 H13 0.9400 .
C19 H19 0.9400 .
C19 C20 1.387(4) .
C18 H18 0.9400 .
C18 C17 1.380(4) .
C17 H17 0.9400 .
C20 H20 0.9400 .
C32 H32 0.9400 .
C32 C28 1.374(4) .
C32 C31 1.348(5) .
C28 C29 1.379(4) .
C28 C27A 1.489(5) .
C28 C27B 1.512(11) .
N4 C31 1.302(6) .
N4 C30 1.333(6) .
N3 C21 1.319(5) .
N3 C25 1.307(5) .
C22 H22 0.9400 .
C22 C23 1.392(5) .
C22 C21 1.408(5) .
C23 C26A 1.488(5) .
C23 C24 1.379(4) .
C23 C26B 1.558(12) .
C26A H26A 0.9400 .
C26A C27A 1.339(9) .
C21 H21 0.9400 .
C24 H24 0.9400 .
C24 C25 1.330(5) .
C25 H25 0.9400 .
C29 H29 0.9400 .
C29 C30 1.386(6) .
C31 H31 0.9400 .
C27A H27A 0.9400 .
C30 H30 0.9400 .
O6 C5 1.282(5) .
O6 H6 0.854(19) .
C7 H7 0.9900 .
C7 C6 1.532(4) 2_676
C7 C6 1.567(4) .
C7 C8 1.511(4) .
C6 C7 1.532(4) 2_676
C6 H6A 0.9900 .
C6 C5 1.499(4) .
O5 C5 1.212(5) .
O8 C8 1.242(6) .
O8 H8 0.85(2) .
O7 C8 1.247(5) .
C26B H26B 0.9400 .
C26B C27B 1.29(2) .
C27B H27B 0.9400 .

loop_
_geom_torsion_atom_site_label_1
_geom_torsion_atom_site_label_2
_geom_torsion_atom_site_label_3
_geom_torsion_atom_site_label_4
_geom_torsion
_geom_torsion_site_symmetry_1
_geom_torsion_site_symmetry_4
N2 C19 C20 C16 -2.4(5) . .
N2 C18 C17 C16 -0.5(5) . .
C2 C3 C4 O3 104.3(2) . .
C2 C3 C4 O3 -155.1(2) 2_765 .
C2 C3 C4 O4 -72.9(3) . .
C2 C3 C4 O4 27.7(3) 2_765 .
C10 C11 C14 C15 0.5(4) . .
C10 C11 C12 C13 1.4(4) . .
C11 C10 C9 N1 0.7(4) . .
C11 C14 C15 C16 179.7(2) . .
C11 C12 C13 N1 0.7(4) . .
C3 C2 C3 C2 0.0 2_765 2_765
C3 C2 C3 C4 116.5(2) 2_765 .
C3 C2 C1 O2 103.6(3) . .
C3 C2 C1 O2 -1.0(4) 2_765 .
C3 C2 C1 O1 179.9(2) 2_765 .
C3 C2 C1 O1 -75.5(3) . .
C9 N1 C13 C12 -2.0(4) . .
C9 C10 C11 C14 176.5(3) . .
C9 C10 C11 C12 -2.0(4) . .
C1 C2 C3 C2 -120.1(2) . 2_765
C1 C2 C3 C4 -3.6(3) . .
C14 C11 C12 C13 -177.2(2) . .
C12 C11 C14 C15 179.0(3) . .
C15 C16 C17 C18 177.0(3) . .
C15 C16 C20 C19 -175.6(3) . .
C13 N1 C9 C10 1.3(4) . .
C19 N2 C18 C17 1.4(4) . .
C18 N2 C19 C20 0.1(4) . .
C17 C16 C15 C14 -176.2(3) . .
C17 C16 C20 C19 3.1(4) . .
C20 C16 C15 C14 2.5(4) . .
C20 C16 C17 C18 -1.7(4) . .
C32 C28 C29 C30 -0.3(4) . .
C32 C28 C27A C26A 2.4(6) . .
C32 C28 C27B C26B -171.6(8) . .
C28 C32 C31 N4 1.0(6) . .
C28 C29 C30 N4 0.7(5) . .
C22 C23 C26A C27A 178.3(3) . .
C22 C23 C24 C25 1.2(4) . .
C22 C23 C26B C27B -10.8(14) . .
C23 C22 C21 N3 0.1(5) . .
C23 C26A C27A C28 178.5(3) . .
C23 C24 C25 N3 0.0(5) . .
C23 C26B C27B C28 176.9(6) . .
C26A C23 C24 C25 -176.8(3) . .
C21 N3 C25 C24 -1.2(5) . .
C21 C22 C23 C26A 177.2(3) . .
C21 C22 C23 C24 -1.3(4) . .
C21 C22 C23 C26B -179.9(7) . .
C24 C23 C26A C27A -3.6(6) . .
C24 C23 C26B C27B 170.4(8) . .
C25 N3 C21 C22 1.1(5) . .
C29 C28 C27A C26A 179.3(4) . .
C29 C28 C27B C26B 11.1(14) . .
C31 C32 C28 C29 -0.6(5) . .
C31 C32 C28 C27A 176.2(3) . .
C31 C32 C28 C27B -178.7(5) . .
C31 N4 C30 C29 -0.3(5) . .
C27A C28 C29 C30 -177.7(3) . .
C27A C28 C27B C26B 1.2(6) . .
C30 N4 C31 C32 -0.6(6) . .
C7 C6 C5 O6 61.6(4) . .
C7 C6 C5 O6 -42.6(4) 2_676 .
C7 C6 C5 O5 141.2(3) 2_676 .
C7 C6 C5 O5 -114.6(4) . .
C6 C7 C6 C7 0.0 2_676 2_676
C6 C7 C6 C5 -121.0(3) 2_676 .
C6 C7 C8 O8 -3.3(4) 2_676 .
C6 C7 C8 O8 -108.3(3) . .
C6 C7 C8 O7 177.4(3) 2_676 .
C6 C7 C8 O7 72.4(4) . .
C8 C7 C6 C7 120.9(3) . 2_676
C8 C7 C6 C5 -0.1(4) . .
C26B C23 C24 C25 -179.5(4) . .
C27B C28 C29 C30 176.7(7) . .
